data_2200619
loop_
_publ_author_name
'Groux, Laurent F.'
'Zargarian, Davit'

_publ_section_title
;
 Chloro[1-(dimethylaminoethyl)indenyl](triphenylphosphine)nickel(II)
;
_journal_issue 11
_journal_name_full 'Acta Crystallographica Section E'
_journal_page_first m547
_journal_page_last m548
_journal_paper_doi 10.1107/S1600536801017925
_journal_volume 57
_journal_year 2001
_chemical_formula_iupac '[Ni Cl (C13 H16 N) (C18 H15 P)]'
_chemical_formula_moiety 'C31 H31 Cl N Ni P'
_chemical_formula_sum 'C31 H31 Cl N Ni P'
_chemical_formula_weight 542.698
_chemical_name_systematic
;
Chloro(dimethylamino-1-ethylindenyl)(triphenylphosphine)nickel(II)
;
_space_group_IT_number 2
_symmetry_cell_setting triclinic
_symmetry_space_group_name_Hall '-P 1'
_symmetry_space_group_name_H-M 'P -1'
_audit_creation_method 'SHELXL96 (Sheldrick, 1996)'
_cell_angle_alpha 83.522(2)
_cell_angle_beta 75.195(2)
_cell_angle_gamma 69.2873(14)
_cell_formula_units_Z 2
_cell_length_a 9.0763(2)
_cell_length_b 12.8096(3)
_cell_length_c 13.0012(3)
_cell_measurement_reflns_used 1005
_cell_measurement_temperature 223(2)
_cell_measurement_theta_max 71.99
_cell_measurement_theta_min 3.52
_cell_volume 1366.51(6)
_computing_cell_refinement 'SAINT (Bruker, 1999)'
_computing_data_collection 'SMART (Bruker, 1999)'
_computing_data_reduction SAINT
_computing_molecular_graphics 'SHELXTL (Bruker, 1997)'
_computing_publication_material SHELXL97
_computing_structure_refinement 'SHELXL97 (Sheldrick, 1997)'
_computing_structure_solution 'SHELXS97 (Sheldrick, 1997)'
_diffrn_ambient_temperature 223(2)
_diffrn_detector_area_resol_mean 5.5
_diffrn_measured_fraction_theta_full .949
_diffrn_measured_fraction_theta_max .949
_diffrn_measurement_device_type 'Bruker AXS SMART 2K/Platform'
_diffrn_measurement_method \w
_diffrn_radiation_monochromator graphite
_diffrn_radiation_source 'normal-focus xray tube'
_diffrn_radiation_type 'Cu K\a'
_diffrn_radiation_wavelength 1.54178
_diffrn_reflns_av_R_equivalents .0838
_diffrn_reflns_av_sigmaI/netI .0509
_diffrn_reflns_limit_h_max 11
_diffrn_reflns_limit_h_min -11
_diffrn_reflns_limit_k_max 15
_diffrn_reflns_limit_k_min -15
_diffrn_reflns_limit_l_max 15
_diffrn_reflns_limit_l_min -14
_diffrn_reflns_number 16367
_diffrn_reflns_theta_full 71.99
_diffrn_reflns_theta_max 72.66
_diffrn_reflns_theta_min 3.52
_diffrn_standards_decay_% 0
_diffrn_standards_number 0
_exptl_absorpt_coefficient_mu 2.614
_exptl_absorpt_correction_T_max .411
_exptl_absorpt_correction_T_min .222
_exptl_absorpt_correction_type multi-scan
_exptl_absorpt_process_details '(SADABS; Sheldrick, 1996)'
_exptl_crystal_colour 'dark red'
_exptl_crystal_density_diffrn 1.3189
_exptl_crystal_density_meas ?
_exptl_crystal_density_method none
_exptl_crystal_description block
_exptl_crystal_F_000 568.0
_exptl_crystal_size_max .65
_exptl_crystal_size_mid .65
_exptl_crystal_size_min .34
_refine_diff_density_max .685
_refine_diff_density_min -.487
_refine_ls_extinction_coef .0016(5)
_refine_ls_extinction_method SHELXL97
_refine_ls_goodness_of_fit_all 1.057
_refine_ls_goodness_of_fit_ref 1.069
_refine_ls_hydrogen_treatment constr
_refine_ls_matrix_type full
_refine_ls_number_parameters 366
_refine_ls_number_reflns 5153
_refine_ls_number_restraints 9
_refine_ls_restrained_S_all 1.056
_refine_ls_restrained_S_obs 1.068
_refine_ls_R_factor_all .0609
_refine_ls_R_factor_gt .0597
_refine_ls_shift/su_max .001
_refine_ls_shift/su_mean .000
_refine_ls_structure_factor_coef Fsqd
_refine_ls_weighting_details 'w = 1/[\s^2^(Fo^2^)+(0.1192P)^2^+0.404P] where P = (Fo^2^+2Fc^2^)/3'
_refine_ls_weighting_scheme calc
_refine_ls_wR_factor_all .1699
_refine_ls_wR_factor_ref .1680
_reflns_number_gt 4940
_reflns_number_total 5153
_reflns_threshold_expression I>2\s(I)
_cod_data_source_file cf6116.cif
_cod_data_source_block I
_cod_depositor_comments
;
The following automatic conversions were performed:
'_symmetry_cell_setting' value 'Triclinic' changed to 'triclinic'
according to '/home/saulius/struct/CIF-dictionaries/cif_core.dic'
dictionary named 'cif_core.dic' version 2.4.1 from 2010-06-29.

Automatic conversion script
Id: cif_fix_enum 1527 2010-12-29 10:47:43Z saulius 

The following automatic conversions were performed:

'_symmetry_cell_setting' value 'Triclinic' changed to 'triclinic'
according to /home/saulius/struct/CIF-dictionaries/cif_core.dic
dictionary named 'cif_core.dic' version 2.4.1 from 2010-06-29.

Automatic conversion script
Id: cif_fix_values 1715 2011-07-08 13:25:40Z adriana 

The following automatic conversions were performed:

'_exptl_crystal_density_meas' value 'not measured' was changed to '?'
- the value is perceived as not measured.

Automatic conversion script
Id: cif_fix_values 3008 2015-01-20 13:52:24Z robertas 
;
_cod_original_cell_volume 1366.51(5)
_cod_database_code 2200619
_cod_database_fobs_code 2200619

loop_
_symmetry_equiv_pos_as_xyz
'x, y, z'
'-x, -y, -z'

loop_
_atom_site_label
_atom_site_fract_x
_atom_site_fract_y
_atom_site_fract_z
_atom_site_U_iso_or_equiv
_atom_site_adp_type
_atom_site_calc_flag
_atom_site_refinement_flags
_atom_site_occupancy
_atom_site_disorder_group
_atom_site_type_symbol
Ni .22031(4) .64414(3) .29066(3) .03511(17) Uani d . 1 . Ni
Cl .04567(8) .70578(5) .43905(5) .0496(2) Uani d . 1 . Cl
P .13087(6) .79216(4) .19304(4) .03057(18) Uani d . 1 . P
C1 .3225(3) .47700(18) .3491(2) .0408(5) Uani d D 1 . C
C2 .4408(3) .5179(2) .2855(2) .0473(6) Uani d . 1 . C
H2 .5275 .5261 .3068 .057 Uiso calc R 1 . H
C3 .4069(4) .5448(2) .1834(2) .0531(7) Uani d . 1 . C
H3 .4562 .5848 .1288 .064 Uiso calc R 1 . H
C3A .2830(4) .50005(19) .1771(2) .0523(7) Uani d . 1 . C
C4 .2113(6) .4929(2) .0952(3) .0799(13) Uani d . 1 . C
H4 .2449 .5196 .0259 .096 Uiso calc R 1 . H
C5 .0914(7) .4463(3) .1184(4) .0986(18) Uani d . 1 . C
H5 .0476 .4372 .0633 .118 Uiso calc R 1 . H
C6 .0333(6) .4122(3) .2207(4) .0873(14) Uani d . 1 . C
H6 -.0525 .3840 .2343 .105 Uiso calc R 1 . H
C7 .0994(4) .4191(2) .3035(3) .0608(8) Uani d . 1 . C
H7 .0589 .3964 .3731 .073 Uiso calc R 1 . H
C7A .2272(3) .46035(18) .2812(2) .0454(6) Uani d . 1 . C
C21 .2225(3) .77885(17) .05072(18) .0339(4) Uani d . 1 . C
C22 .3858(3) .76734(19) .0155(2) .0401(5) Uani d . 1 . C
H22 .4444 .7697 .0647 .048 Uiso calc R 1 . H
C23 .4627(3) .7526(2) -.0908(2) .0463(6) Uani d . 1 . C
H23 .5727 .7455 -.1134 .056 Uiso calc R 1 . H
C24 .3775(4) .7482(2) -.1648(2) .0505(6) Uani d . 1 . C
H24 .4295 .7372 -.2371 .061 Uiso calc R 1 . H
C25 .2149(4) .7602(2) -.1296(2) .0503(6) Uani d . 1 . C
H25 .1564 .7579 -.1789 .060 Uiso calc R 1 . H
C26 .1375(3) .77555(19) -.0236(2) .0411(5) Uani d . 1 . C
H26 .0270 .7838 -.0013 .049 Uiso calc R 1 . H
C31 -.0842(2) .82462(18) .20099(18) .0348(4) Uani d . 1 . C
C32 -.1442(3) .7369(2) .2138(2) .0453(6) Uani d . 1 . C
H32 -.0755 .6635 .2223 .054 Uiso calc R 1 . H
C33 -.3038(3) .7569(2) .2140(2) .0521(6) Uani d . 1 . C
H33 -.3430 .6970 .2209 .062 Uiso calc R 1 . H
C34 -.4062(3) .8649(3) .2041(3) .0553(7) Uani d . 1 . C
H34 -.5154 .8787 .2051 .066 Uiso calc R 1 . H
C35 -.3488(3) .9520(2) .1928(3) .0619(8) Uani d . 1 . C
H35 -.4191 1.0255 .1866 .074 Uiso calc R 1 . H
C36 -.1873(3) .9326(2) .1905(3) .0501(6) Uani d . 1 . C
H36 -.1482 .9927 .1819 .060 Uiso calc R 1 . H
C41 .1485(2) .92225(17) .22430(19) .0340(5) Uani d . 1 . C
C42 .1784(3) 1.0002(2) .1450(2) .0431(5) Uani d . 1 . C
H42 .1880 .9873 .0734 .052 Uiso calc R 1 . H
C43 .1937(4) 1.0967(2) .1726(3) .0544(7) Uani d . 1 . C
H43 .2149 1.1489 .1191 .065 Uiso calc R 1 . H
C44 .1785(4) 1.1170(2) .2767(3) .0585(8) Uani d . 1 . C
H44 .1898 1.1826 .2942 .070 Uiso calc R 1 . H
C45 .1468(4) 1.0418(2) .3552(3) .0580(7) Uani d . 1 . C
H45 .1343 1.0567 .4267 .070 Uiso calc R 1 . H
C46 .1330(3) .9434(2) .3297(2) .0457(5) Uani d . 1 . C
H46 .1133 .8914 .3837 .055 Uiso calc R 1 . H
N1_a .5097(11) .2517(8) .4309(12) .050(6) Uani d PD .54 1 N
C8_a .3051(15) .4416(9) .4640(8) .062(6) Uani d PD .54 1 C
H8A_a .2147 .4128 .4860 .075 Uiso calc PR .54 1 H
H8B_a .2784 .5070 .5066 .075 Uiso calc PR .54 1 H
C9_a .4588(7) .3513(4) .4875(4) .0500(11) Uani d PD .54 1 C
H9A_a .5470 .3822 .4701 .060 Uiso calc PR .54 1 H
H9B_a .4389 .3330 .5639 .060 Uiso calc PR .54 1 H
C10_a .4028(8) .1864(5) .4645(6) .0659(15) Uani d PD .54 1 C
H10A_a .4040 .1593 .5372 .099 Uiso calc PR .54 1 H
H10B_a .4395 .1235 .4182 .099 Uiso calc PR .54 1 H
H10C_a .2935 .2327 .4607 .099 Uiso calc PR .54 1 H
C11_a .6752(8) .1809(7) .4329(7) .080(2) Uani d PD .54 1 C
H11A_a .6817 .1579 .5058 .120 Uiso calc PR .54 1 H
H11B_a .7482 .2224 .4035 .120 Uiso calc PR .54 1 H
H11C_a .7057 .1155 .3909 .120 Uiso calc PR .54 1 H
C18_b .3063(17) .4404(8) .4649(6) .043(5) Uani d PD .46 2 C
H18A_b .1939 .4757 .5035 .051 Uiso calc PR .46 2 H
H18B_b .3749 .4671 .4949 .051 Uiso calc PR .46 2 H
C19_b .3534(8) .3141(5) .4828(5) .0532(14) Uani d PD .46 2 C
H19A_b .3455 .2973 .5591 .064 Uiso calc PR .46 2 H
H19B_b .2744 .2895 .4623 .064 Uiso calc PR .46 2 H
N10_b .5121(13) .2506(9) .4259(14) .046(7) Uani d PD .46 2 N
C110_b .6372(10) .2709(8) .4646(8) .081(2) Uani d PD .46 2 C
H10D_b .6037 .2781 .5413 .121 Uiso calc PR .46 2 H
H10E_b .6529 .3393 .4319 .121 Uiso calc PR .46 2 H
H10F_b .7380 .2090 .4462 .121 Uiso calc PR .46 2 H
C111_b .5371(15) .1316(6) .4428(8) .088(3) Uani d PD .46 2 C
H11D_b .5203 .1135 .5184 .132 Uiso calc PR .46 2 H
H11E_b .6468 .0889 .4072 .132 Uiso calc PR .46 2 H
H11F_b .4609 .1132 .4140 .132 Uiso calc PR .46 2 H

loop_
_atom_site_aniso_label
_atom_site_aniso_U_11
_atom_site_aniso_U_22
_atom_site_aniso_U_33
_atom_site_aniso_U_12
_atom_site_aniso_U_13
_atom_site_aniso_U_23
Ni .0312(3) .0276(2) .0440(3) -.00530(17) -.01116(18) -.00065(16)
Cl .0473(4) .0405(3) .0519(4) -.0104(3) -.0012(3) -.0040(2)
P .0234(3) .0253(3) .0436(3) -.0063(2) -.0109(2) -.0020(2)
C1 .0413(12) .0266(10) .0504(14) -.0016(9) -.0181(10) -.0001(9)
C2 .0344(11) .0354(12) .0638(16) -.0006(9) -.0137(11) -.0001(10)
C3 .0513(15) .0323(12) .0523(15) .0049(10) -.0004(11) .0021(10)
C3A .0670(17) .0268(11) .0524(15) .0038(11) -.0221(13) -.0041(9)
C4 .125(3) .0361(14) .064(2) .0120(18) -.051(2) -.0061(12)
C5 .154(4) .0375(15) .133(4) -.010(2) -.112(4) -.0071(18)
C6 .113(3) .0391(15) .142(4) -.0259(17) -.091(3) .0120(18)
C7 .0679(18) .0320(12) .092(2) -.0164(12) -.0400(17) .0083(12)
C7A .0540(14) .0247(10) .0566(15) -.0039(10) -.0243(12) -.0022(9)
C21 .0301(10) .0268(9) .0433(12) -.0076(8) -.0093(9) -.0004(8)
C22 .0329(11) .0343(11) .0507(13) -.0080(9) -.0104(9) -.0011(9)
C23 .0386(12) .0328(11) .0580(15) -.0071(9) -.0027(10) .0006(10)
C24 .0591(16) .0349(12) .0462(14) -.0072(11) -.0041(12) -.0037(10)
C25 .0605(16) .0438(13) .0481(14) -.0126(12) -.0206(12) -.0052(10)
C26 .0370(11) .0374(11) .0495(14) -.0092(9) -.0149(10) -.0038(9)
C31 .0250(9) .0336(10) .0462(12) -.0084(8) -.0102(8) -.0032(8)
C32 .0387(12) .0364(12) .0669(16) -.0155(10) -.0199(11) .0018(10)
C33 .0431(13) .0561(15) .0700(18) -.0285(12) -.0209(12) .0031(12)
C34 .0293(11) .0659(17) .0763(19) -.0172(11) -.0207(12) -.0008(14)
C35 .0307(13) .0453(14) .107(3) -.0025(11) -.0262(14) -.0009(14)
C36 .0314(12) .0351(12) .086(2) -.0104(9) -.0207(12) .0017(11)
C41 .0214(9) .0258(9) .0557(13) -.0053(7) -.0130(8) -.0046(8)
C42 .0395(12) .0338(11) .0604(15) -.0118(9) -.0219(11) .0035(10)
C43 .0539(15) .0320(12) .088(2) -.0181(11) -.0347(14) .0093(12)
C44 .0565(16) .0303(12) .101(2) -.0134(11) -.0381(16) -.0083(12)
C45 .0622(17) .0472(15) .0708(19) -.0169(13) -.0215(14) -.0175(13)
C46 .0434(13) .0381(12) .0572(15) -.0139(10) -.0111(11) -.0082(10)
N1_a .056(10) .046(9) .051(8) -.014(7) -.031(6) .012(5)
C8_a .046(7) .040(8) .083(11) .008(5) -.013(6) -.010(6)
C9_a .060(3) .048(3) .052(3) -.019(2) -.029(2) .004(2)
C10_a .068(4) .055(3) .079(4) -.021(3) -.018(3) -.013(3)
C11_a .054(4) .079(5) .096(5) .004(3) -.037(3) .001(4)
C18_b .071(11) .036(8) .025(6) -.019(7) -.023(6) .008(5)
C19_b .051(3) .050(3) .056(3) -.013(3) -.021(3) .019(3)
N10_b .042(10) .042(10) .048(9) -.001(7) -.014(6) -.011(7)
C110_b .051(4) .082(6) .111(7) -.015(4) -.042(4) .015(5)
C111_b .124(8) .041(4) .100(7) -.008(4) -.058(6) .006(4)

loop_
_atom_type_symbol
_atom_type_description
_atom_type_scat_dispersion_real
_atom_type_scat_dispersion_imag
_atom_type_scat_source
C C .0181 .0091 'International Tables Vol C Tables 4.2.6.8 and 6.1.1.4'
H H .0000 .0000 'International Tables Vol C Tables 4.2.6.8 and 6.1.1.4'
N N .0311 .0180 'International Tables Vol C Tables 4.2.6.8 and 6.1.1.4'
P P .2955 .4335 'International Tables Vol C Tables 4.2.6.8 and 6.1.1.4'
Cl Cl .3639 .7018 'International Tables Vol C Tables 4.2.6.8 and 6.1.1.4'
Ni Ni -3.0029 .5091 'International Tables Vol C Tables 4.2.6.8 and 6.1.1.4'

loop_
_geom_angle_atom_site_label_1
_geom_angle_atom_site_label_2
_geom_angle_atom_site_label_3
_geom_angle
_geom_angle_publ_flag
C3 Ni C2 40.45(11) n
C3 Ni C1 66.10(10) y
C2 Ni C1 38.68(10) n
C3 Ni Cl 161.82(8) y
C2 Ni Cl 122.96(8) n
C1 Ni Cl 95.94(7) y
C3 Ni P 101.65(8) y
C2 Ni P 135.39(8) n
C1 Ni P 165.22(7) y
Cl Ni P 96.53(3) y
C3 Ni C3A 38.42(13) n
C2 Ni C3A 63.88(11) n
C1 Ni C3A 62.66(9) n
Cl Ni C3A 136.65(9) n
P Ni C3A 102.66(7) n
C3 Ni C7A 63.15(11) n
C2 Ni C7A 62.92(10) n
C1 Ni C7A 37.60(9) n
Cl Ni C7A 104.72(7) n
P Ni C7A 130.43(7) n
C3A Ni C7A 35.50(10) n
C31 P C21 103.73(10) n
C31 P C41 105.02(10) n
C21 P C41 103.31(10) n
C31 P Ni 110.41(7) n
C21 P Ni 115.27(7) n
C41 P Ni 117.71(7) n
C2 C1 C7A 108.3(2) n
C2 C1 C8_a 127.4(6) n
C7A C1 C8_a 123.9(6) n
C2 C1 C18_b 127.1(6) n
C7A C1 C18_b 124.1(6) n
C2 C1 Ni 67.73(13) n
C7A C1 Ni 78.73(13) n
C8_a C1 Ni 125.2(4) n
C18_b C1 Ni 125.7(4) n
C1 C2 C3 108.0(2) n
C1 C2 Ni 73.59(14) n
C3 C2 Ni 68.04(14) n
C1 C2 H2 126.00 ?
C3 C2 H2 126.00 ?
Ni C2 H2 123.94 ?
C2 C3 C3A 108.5(2) n
C2 C3 Ni 71.51(15) n
C3A C3 Ni 81.58(17) n
C2 C3 H3 125.77 ?
C3A C3 H3 125.77 ?
Ni C3 H3 113.36 ?
C4 C3A C7A 119.0(3) n
C4 C3A C3 134.2(3) n
C7A C3A C3 106.7(2) n
C4 C3A Ni 130.24(19) n
C7A C3A Ni 73.62(14) n
C3 C3A Ni 60.00(14) n
C5 C4 C3A 118.6(4) n
C5 C4 H4 120.7 ?
C3A C4 H4 120.7 ?
C4 C5 C6 121.9(3) n
C4 C5 H5 119.1 ?
C6 C5 H5 119.1 ?
C5 C6 C7 121.1(4) n
C5 C6 H6 119.5 ?
C7 C6 H6 119.5 ?
C6 C7 C7A 118.3(4) n
C6 C7 H7 120.8 ?
C7A C7 H7 120.84 ?
C7 C7A C3A 120.9(3) n
C7 C7A C1 131.7(3) n
C3A C7A C1 107.4(2) n
C7 C7A Ni 129.10(19) n
C3A C7A Ni 70.88(14) n
C1 C7A Ni 63.67(12) n
C22 C21 C26 118.7(2) n
C22 C21 P 118.54(18) n
C26 C21 P 122.70(18) n
C23 C22 C21 120.9(2) n
C23 C22 H22 119.54 ?
C21 C22 H22 119.54 ?
C22 C23 C24 120.2(2) n
C22 C23 H23 119.91 ?
C24 C23 H23 119.91 ?
C25 C24 C23 118.8(3) n
C25 C24 H24 120.60 ?
C23 C24 H24 120.60 ?
C26 C25 C24 121.2(3) n
C26 C25 H25 119.41 ?
C24 C25 H25 119.41 ?
C25 C26 C21 120.2(2) n
C25 C26 H26 119.90 ?
C21 C26 H26 119.90 ?
C36 C31 C32 119.2(2) n
C36 C31 P 122.28(17) n
C32 C31 P 118.43(17) n
C33 C32 C31 120.5(2) n
C33 C32 H32 119.77 ?
C31 C32 H32 119.77 ?
C32 C33 C34 120.0(2) n
C32 C33 H33 120.02 ?
C34 C33 H33 120.02 ?
C35 C34 C33 120.0(2) n
C35 C34 H34 119.99 ?
C33 C34 H34 119.99 ?
C34 C35 C36 120.5(3) n
C34 C35 H35 119.75 ?
C36 C35 H35 119.75 ?
C31 C36 C35 119.8(2) n
C31 C36 H36 120.10 ?
C35 C36 H36 120.10 ?
C46 C41 C42 119.3(2) n
C46 C41 P 118.95(18) n
C42 C41 P 121.73(18) n
C43 C42 C41 119.6(3) n
C43 C42 H42 120.22 ?
C41 C42 H42 120.22 ?
C44 C43 C42 120.9(3) n
C44 C43 H43 119.57 ?
C42 C43 H43 119.57 ?
C45 C44 C43 120.0(2) n
C45 C44 H44 119.99 ?
C43 C44 H44 119.99 ?
C44 C45 C46 120.4(3) n
C44 C45 H45 119.82 ?
C46 C45 H45 119.82 ?
C41 C46 C45 119.9(3) n
C41 C46 H46 120.06 ?
C45 C46 H46 120.06 ?
C9_a N1_a C10_a 114.1(8) n
C9_a N1_a C11_a 112.7(9) n
C10_a N1_a C11_a 109.5(8) n
C1 C8_a C9_a 113.3(7) n
C1 C8_a H8A_a 108.9 ?
C9_a C8_a H8A_a 108.9 ?
C1 C8_a H8B_a 108.9 ?
C9_a C8_a H8B_a 108.9 ?
H8A_a C8_a H8B_a 107.7 ?
N1_a C9_a C8_a 114.4(8) n
N1_a C9_a H9A_a 108.7 ?
C8_a C9_a H9A_a 108.7 ?
N1_a C9_a H9B_a 108.7 ?
C8_a C9_a H9B_a 108.7 ?
H9A_a C9_a H9B_a 107.6 ?
N1_a C10_a H10A_a 109.5 ?
N1_a C10_a H10B_a 109.5 ?
H10A_a C10_a H10B_a 109.5 ?
N1_a C10_a H10C_a 109.5 ?
H10A_a C10_a H10C_a 109.5 ?
H10B_a C10_a H10C_a 109.5 ?
N1_a C11_a H11A_a 109.5 ?
N1_a C11_a H11B_a 109.5 ?
H11A_a C11_a H11B_a 109.5 ?
N1_a C11_a H11C_a 109.5 ?
H11A_a C11_a H11C_a 109.5 ?
H11B_a C11_a H11C_a 109.5 ?
C1 C18_b C19_b 113.7(7) n
C1 C18_b H18A_b 108.8 ?
C19_b C18_b H18A_b 108.8 ?
C1 C18_b H18B_b 108.8 ?
C19_b C18_b H18B_b 108.8 ?
H18A_b C18_b H18B_b 107.7 ?
N10_b C19_b C18_b 115.2(8) n
N10_b C19_b H19A_b 108.5 ?
C18_b C19_b H19A_b 108.5 ?
N10_b C19_b H19B_b 108.5 ?
C18_b C19_b H19B_b 108.5 ?
H19A_b C19_b H19B_b 107.5 ?
C19_b N10_b C111_b 109.9(10) n
C19_b N10_b C110_b 111.3(10) n
C111_b N10_b C110_b 106.6(11) n
N10_b C110_b H10D_b 109.5 ?
N10_b C110_b H10E_b 109.5 ?
H10D_b C110_b H10E_b 109.5 ?
N10_b C110_b H10F_b 109.5 ?
H10D_b C110_b H10F_b 109.5 ?
H10E_b C110_b H10F_b 109.5 ?
N10_b C111_b H11D_b 109.5 ?
N10_b C111_b H11E_b 109.5 ?
H11D_b C111_b H11E_b 109.5 ?
N10_b C111_b H11F_b 109.5 ?
H11D_b C111_b H11F_b 109.5 ?
H11E_b C111_b H11F_b 109.5 ?

loop_
_geom_bond_atom_site_label_1
_geom_bond_atom_site_label_2
_geom_bond_site_symmetry_2
_geom_bond_distance
_geom_bond_publ_flag
Ni C3 . 2.025(3) y
Ni C2 . 2.071(2) y
Ni C1 . 2.147(2) y
Ni Cl . 2.1803(7) y
Ni P . 2.1817(6) y
Ni C3A . 2.314(3) y
Ni C7A . 2.349(2) y
P C31 . 1.824(2) n
P C21 . 1.824(2) n
P C41 . 1.828(2) n
C1 C2 . 1.399(4) y
C1 C7A . 1.462(3) y
C1 C8_a . 1.497(10) y
C1 C18_b . 1.512(7) n
C2 C3 . 1.417(4) y
C2 H2 . .940 ?
C3 C3A . 1.453(5) y
C3 H3 . .940 ?
C3A C4 . 1.409(4) n
C3A C7A . 1.422(4) y
C4 C5 . 1.372(7) n
C4 H4 . .940 ?
C5 C6 . 1.382(8) n
C5 H5 . .940 ?
C6 C7 . 1.383(5) n
C6 H6 . .940 ?
C7 C7A . 1.392(4) n
C7 H7 . .940 ?
C21 C22 . 1.394(3) n
C21 C26 . 1.394(3) n
C22 C23 . 1.379(4) n
C22 H22 . .940 ?
C23 C24 . 1.396(4) n
C23 H23 . .940 ?
C24 C25 . 1.386(4) n
C24 H24 . .940 ?
C25 C26 . 1.378(4) n
C25 H25 . .940 ?
C26 H26 . .940 ?
C31 C36 . 1.384(3) n
C31 C32 . 1.390(3) n
C32 C33 . 1.378(4) n
C32 H32 . .940 ?
C33 C34 . 1.381(4) n
C33 H33 . .940 ?
C34 C35 . 1.368(4) n
C34 H34 . .940 ?
C35 C36 . 1.391(4) n
C35 H35 . .940 ?
C36 H36 . .940 ?
C41 C46 . 1.389(4) n
C41 C42 . 1.396(3) n
C42 C43 . 1.387(3) n
C42 H42 . .940 ?
C43 C44 . 1.370(5) n
C43 H43 . .940 ?
C44 C45 . 1.370(5) n
C44 H44 . .940 ?
C45 C46 . 1.394(4) n
C45 H45 . .940 ?
C46 H46 . .940 ?
N1_a C9_a . 1.416(11) y
N1_a C10_a . 1.451(10) y
N1_a C11_a . 1.460(10) y
C8_a C9_a . 1.541(10) y
C8_a H8A_a . .980 ?
C8_a H8B_a . .980 ?
C9_a H9A_a . .980 ?
C9_a H9B_a . .980 ?
C10_a H10A_a . .970 ?
C10_a H10B_a . .970 ?
C10_a H10C_a . .970 ?
C11_a H11A_a . .970 ?
C11_a H11B_a . .970 ?
C11_a H11C_a . .970 ?
C18_b C19_b . 1.527(10) n
C18_b H18A_b . .980 ?
C18_b H18B_b . .980 ?
C19_b N10_b . 1.431(11) n
C19_b H19A_b . .980 ?
C19_b H19B_b . .980 ?
N10_b C111_b . 1.459(11) n
N10_b C110_b . 1.464(13) n
C110_b H10D_b . .970 ?
C110_b H10E_b . .970 ?
C110_b H10F_b . .970 ?
C111_b H11D_b . .970 ?
C111_b H11E_b . .970 ?
C111_b H11F_b . .970 ?

loop_
_geom_torsion_atom_site_label_1
_geom_torsion_atom_site_label_2
_geom_torsion_atom_site_label_3
_geom_torsion_atom_site_label_4
_geom_torsion
_geom_torsion_publ_flag
C3 Ni P C31 124.71(13) n
C2 Ni P C31 150.88(14) n
C1 Ni P C31 91.9(3) n
Cl Ni P C31 -55.50(8) n
C3A Ni P C31 85.38(12) n
C7A Ni P C31 60.19(13) n
C3 Ni P C21 7.60(13) n
C2 Ni P C21 33.77(14) n
C1 Ni P C21 -25.2(3) n
Cl Ni P C21 -172.61(8) n
C3A Ni P C21 -31.72(12) n
C7A Ni P C21 -56.92(13) n
C3 Ni P C41 -114.78(13) n
C2 Ni P C41 -88.61(14) n
C1 Ni P C41 -147.6(3) n
Cl Ni P C41 65.01(8) n
C3A Ni P C41 -154.10(12) n
C7A Ni P C41 -179.30(12) n
C3 Ni C1 C2 38.89(18) n
Cl Ni C1 C2 -138.18(15) n
P Ni C1 C2 74.4(3) n
C3A Ni C1 C2 81.53(18) n
C7A Ni C1 C2 115.3(2) n
C3 Ni C1 C7A -76.46(18) n
C2 Ni C1 C7A -115.3(2) n
Cl Ni C1 C7A 106.47(15) n
P Ni C1 C7A -41.0(4) n
C3A Ni C1 C7A -33.81(16) n
C3 Ni C1 C8_a 159.8(8) n
C2 Ni C1 C8_a 120.9(8) n
Cl Ni C1 C8_a -17.3(7) n
P Ni C1 C8_a -164.7(7) n
C3A Ni C1 C8_a -157.6(8) n
C7A Ni C1 C8_a -123.7(8) n
C3 Ni C1 C18_b 159.5(7) n
C2 Ni C1 C18_b 120.6(7) n
Cl Ni C1 C18_b -17.6(7) n
P Ni C1 C18_b -165.0(7) n
C3A Ni C1 C18_b -157.9(7) n
C7A Ni C1 C18_b -124.1(7) n
C7A C1 C2 C3 9.4(3) n
C8_a C1 C2 C3 -177.8(5) n
C18_b C1 C2 C3 -178.3(6) n
Ni C1 C2 C3 -59.63(16) n
C7A C1 C2 Ni 69.01(16) n
C8_a C1 C2 Ni -118.2(5) n
C18_b C1 C2 Ni -118.7(6) n
C3 Ni C2 C1 -117.8(2) n
Cl Ni C2 C1 52.23(18) n
P Ni C2 C1 -159.52(12) n
C3A Ni C2 C1 -78.12(17) n
C7A Ni C2 C1 -38.26(15) n
C1 Ni C2 C3 117.8(2) n
Cl Ni C2 C3 170.00(15) n
P Ni C2 C3 -41.7(2) n
C3A Ni C2 C3 39.66(17) n
C7A Ni C2 C3 79.51(18) n
C1 C2 C3 C3A -10.9(3) n
Ni C2 C3 C3A -74.07(18) n
C1 C2 C3 Ni 63.18(17) n
C1 Ni C3 C2 -37.22(15) n
Cl Ni C3 C2 -27.8(4) n
P Ni C3 C2 151.48(15) n
C3A Ni C3 C2 -112.8(2) n
C7A Ni C3 C2 -78.89(16) n
C2 Ni C3 C3A 112.8(2) n
C1 Ni C3 C3A 75.55(15) n
Cl Ni C3 C3A 84.9(4) n
P Ni C3 C3A -95.75(14) n
C7A Ni C3 C3A 33.88(14) n
C2 C3 C3A C4 -174.2(3) n
Ni C3 C3A C4 118.6(3) n
C2 C3 C3A C7A 8.1(3) n
Ni C3 C3A C7A -59.11(18) n
C2 C3 C3A Ni 67.21(17) n
C3 Ni C3A C4 -124.5(4) n
C2 Ni C3A C4 -166.3(4) n
C1 Ni C3A C4 150.2(4) n
Cl Ni C3A C4 82.4(4) n
P Ni C3A C4 -31.6(4) n
C7A Ni C3A C4 114.4(4) n
C3 Ni C3A C7A 121.1(2) n
C2 Ni C3A C7A 79.29(17) n
C1 Ni C3A C7A 35.78(15) n
Cl Ni C3A C7A -32.0(2) n
P Ni C3A C7A -146.08(14) n
C2 Ni C3A C3 -41.77(16) n
C1 Ni C3A C3 -85.28(17) n
Cl Ni C3A C3 -153.08(14) n
P Ni C3A C3 92.85(15) n
C7A Ni C3A C3 -121.1(2) n
C7A C3A C4 C5 -.9(4) n
C3 C3A C4 C5 -178.4(3) n
Ni C3A C4 C5 -93.6(4) n
C3A C4 C5 C6 3.7(5) n
C4 C5 C6 C7 -3.1(6) n
C5 C6 C7 C7A -.5(5) n
C6 C7 C7A C3A 3.3(4) n
C6 C7 C7A C1 -179.4(3) n
C6 C7 C7A Ni 93.0(4) n
C4 C3A C7A C7 -2.6(4) n
C3 C3A C7A C7 175.6(2) n
Ni C3A C7A C7 124.8(2) n
C4 C3A C7A C1 179.5(2) n
C3 C3A C7A C1 -2.3(3) n
Ni C3A C7A C1 -53.09(16) n
C4 C3A C7A Ni -127.4(2) n
C3 C3A C7A Ni 50.77(16) n
C2 C1 C7A C7 178.1(3) n
C8_a C1 C7A C7 5.0(6) n
C18_b C1 C7A C7 5.6(6) n
Ni C1 C7A C7 -120.1(3) n
C2 C1 C7A C3A -4.3(3) n
C8_a C1 C7A C3A -177.4(5) n
C18_b C1 C7A C3A -176.9(5) n
Ni C1 C7A C3A 57.45(17) n
C2 C1 C7A Ni -61.77(15) n
C8_a C1 C7A Ni 125.1(5) n
C18_b C1 C7A Ni 125.7(6) n
C3 Ni C7A C7 -151.4(3) n
C2 Ni C7A C7 163.0(3) n
C1 Ni C7A C7 123.6(3) n
Cl Ni C7A C7 43.1(3) n
P Ni C7A C7 -69.1(3) n
C3A Ni C7A C7 -114.8(3) n
C3 Ni C7A C3A -36.63(18) n
C2 Ni C7A C3A -82.27(18) n
C1 Ni C7A C3A -121.6(2) n
Cl Ni C7A C3A 157.90(15) n
P Ni C7A C3A 45.67(19) n
C3 Ni C7A C1 85.01(18) n
C2 Ni C7A C1 39.37(16) n
Cl Ni C7A C1 -80.46(15) n
P Ni C7A C1 167.31(12) n
C3A Ni C7A C1 121.6(2) n
C31 P C21 C22 172.27(17) n
C41 P C21 C22 62.89(19) n
Ni P C21 C22 -66.91(18) n
C31 P C21 C26 -10.2(2) n
C41 P C21 C26 -119.57(19) n
Ni P C21 C26 110.63(18) n
C26 C21 C22 C23 -.2(3) n
P C21 C22 C23 177.43(17) n
C21 C22 C23 C24 -.4(4) n
C22 C23 C24 C25 .8(4) n
C23 C24 C25 C26 -.4(4) n
C24 C25 C26 C21 -.2(4) n
C22 C21 C26 C25 .5(3) n
P C21 C26 C25 -176.99(18) n
C21 P C31 C36 -85.9(2) n
C41 P C31 C36 22.2(2) n
Ni P C31 C36 150.1(2) n
C21 P C31 C32 91.5(2) n
C41 P C31 C32 -160.4(2) n
Ni P C31 C32 -32.6(2) n
C36 C31 C32 C33 1.2(4) n
P C31 C32 C33 -176.2(2) n
C31 C32 C33 C34 -1.6(4) n
C32 C33 C34 C35 .7(5) n
C33 C34 C35 C36 .5(5) n
C32 C31 C36 C35 .0(4) n
P C31 C36 C35 177.3(3) n
C34 C35 C36 C31 -.8(5) n
C31 P C41 C46 89.50(19) n
C21 P C41 C46 -162.09(18) n
Ni P C41 C46 -33.8(2) n
C31 P C41 C42 -91.06(19) n
C21 P C41 C42 17.3(2) n
Ni P C41 C42 145.65(16) n
C46 C41 C42 C43 .6(3) n
P C41 C42 C43 -178.79(19) n
C41 C42 C43 C44 -.6(4) n
C42 C43 C44 C45 -.3(4) n
C43 C44 C45 C46 1.2(5) n
C42 C41 C46 C45 .2(4) n
P C41 C46 C45 179.7(2) n
C44 C45 C46 C41 -1.2(4) n
C2 C1 C8_a C9_a -55.5(11) n
C7A C1 C8_a C9_a 116.3(9) n
C18_b C1 C8_a C9_a 1E1(10) n
Ni C1 C8_a C9_a -143.0(6) n
C10_a N1_a C9_a C8_a -69.4(12) n
C11_a N1_a C9_a C8_a 164.9(9) n
C1 C8_a C9_a N1_a -59.0(13) n
C2 C1 C18_b C19_b -107.2(8) n
C7A C1 C18_b C19_b 64.0(10) n
C8_a C1 C18_b C19_b 13E1(10) n
Ni C1 C18_b C19_b 165.2(5) n
C1 C18_b C19_b N10_b 55.0(13) n
C18_b C19_b N10_b C111_b -175.4(9) n
C18_b C19_b N10_b C110_b 66.9(13) n
